data_4332997
loop_
_publ_author_name
'Sun, Jinyu'
'Zhou, Yaming'
'Fang, Qianrong'
'Chen, Zhenxia'
'Weng, Linhong'
'Zhu, Guangshan'
'Qiu, Shilun'
'Zhao, Dongyuan'

_publ_section_title
;
 Construction of 3D Layer-Pillared Homoligand Coordination Polymers from a
 2D Layered Precursor
;
_journal_issue 21
_journal_name_full 'Inorganic Chemistry'
_journal_page_first 8677
_journal_page_last 8684
_journal_paper_doi 10.1021/ic0612303
_journal_volume 45
_journal_year 2006
_chemical_formula_moiety 'C40 H36 N4 O16 Zn3'
_chemical_formula_sum 'C40 H36 N4 O16 Zn3'
_chemical_formula_weight 1024.92
_chemical_name_systematic
;
 ?
;
_space_group_IT_number 15
_symmetry_cell_setting monoclinic
_symmetry_space_group_name_Hall '-C 2yc'
_symmetry_space_group_name_H-M 'C 1 2/c 1'
_atom_sites_solution_hydrogens geom
_atom_sites_solution_primary direct
_atom_sites_solution_secondary difmap
_audit_creation_method SHELXL-97
_cell_angle_alpha 90.00
_cell_angle_beta 123.555(3)
_cell_angle_gamma 90.00
_cell_formula_units_Z 4
_cell_length_a 26.299(7)
_cell_length_b 9.998(3)
_cell_length_c 18.376(5)
_cell_measurement_temperature 293(2)
_cell_measurement_theta_max 25.01
_cell_measurement_theta_min 1.86
_cell_volume 4027(2)
_computing_structure_refinement 'SHELXL-97 (Sheldrick, 1997)'
_diffrn_ambient_temperature 293(2)
_diffrn_measured_fraction_theta_full 0.988
_diffrn_measured_fraction_theta_max 0.988
_diffrn_radiation_monochromator graphite
_diffrn_radiation_source 'fine-focus sealed tube'
_diffrn_radiation_type MoK\a
_diffrn_radiation_wavelength 0.71073
_diffrn_reflns_av_R_equivalents 0.0369
_diffrn_reflns_av_sigmaI/netI 0.0372
_diffrn_reflns_limit_h_max 26
_diffrn_reflns_limit_h_min -31
_diffrn_reflns_limit_k_max 11
_diffrn_reflns_limit_k_min -9
_diffrn_reflns_limit_l_max 21
_diffrn_reflns_limit_l_min -19
_diffrn_reflns_number 8092
_diffrn_reflns_theta_full 25.00
_diffrn_reflns_theta_max 25.01
_diffrn_reflns_theta_min 1.86
_exptl_absorpt_coefficient_mu 1.852
_exptl_absorpt_correction_type none
_exptl_crystal_colour colorless
_exptl_crystal_density_diffrn 1.691
_exptl_crystal_density_method 'not measured'
_exptl_crystal_description block
_exptl_crystal_F_000 1944
_exptl_crystal_size_max 0.3
_exptl_crystal_size_mid 0.1
_exptl_crystal_size_min 0.1
_refine_diff_density_max 0.946
_refine_diff_density_min -0.722
_refine_diff_density_rms 0.176
_refine_ls_extinction_method none
_refine_ls_goodness_of_fit_ref 1.071
_refine_ls_hydrogen_treatment mixed
_refine_ls_matrix_type full
_refine_ls_number_parameters 296
_refine_ls_number_reflns 3514
_refine_ls_number_restraints 2
_refine_ls_restrained_S_all 1.071
_refine_ls_R_factor_all 0.0767
_refine_ls_R_factor_gt 0.0661
_refine_ls_shift/su_max 0.016
_refine_ls_shift/su_mean 0.002
_refine_ls_structure_factor_coef Fsqd
_refine_ls_weighting_details 'calc w=1/[\s^2^(Fo^2^)+(0.1217P)^2^+30.0377P] where P=(Fo^2^+2Fc^2^)/3'
_refine_ls_weighting_scheme calc
_refine_ls_wR_factor_gt 0.1867
_refine_ls_wR_factor_ref 0.1960
_reflns_number_gt 2947
_reflns_number_total 3514
_reflns_threshold_expression >2sigma(I)
_cod_data_source_file ic0612303sup2.cif
_cod_data_source_block f10514b
_cod_original_cell_volume 4026.3(18)
_cod_original_sg_symbol_H-M 'C 2/c'
_cod_database_code 4332997

loop_
_symmetry_equiv_pos_as_xyz
'x, y, z'
'-x, y, -z+1/2'
'x+1/2, y+1/2, z'
'-x+1/2, y+1/2, -z+1/2'
'-x, -y, -z'
'x, -y, z-1/2'
'-x+1/2, -y+1/2, -z'
'x+1/2, -y+1/2, z-1/2'

loop_
_atom_site_label
_atom_site_type_symbol
_atom_site_fract_x
_atom_site_fract_y
_atom_site_fract_z
_atom_site_U_iso_or_equiv
_atom_site_adp_type
_atom_site_occupancy
_atom_site_symmetry_multiplicity
_atom_site_calc_flag
_atom_site_refinement_flags
Zn1 Zn 0.09734(3) 0.70111(7) 0.37317(4) 0.0242(3) Uani 1 1 d .
Zn2 Zn 0.2500 0.7500 0.5000 0.0251(3) Uani 1 2 d S
O1 O 0.11970(17) 0.8074(4) 0.2974(2) 0.0213(9) Uani 1 1 d .
O2 O 0.22178(16) 0.8236(4) 0.3738(2) 0.0178(8) Uani 1 1 d .
O3 O 0.10357(18) 1.2577(4) -0.0050(2) 0.0221(9) Uani 1 1 d .
O4 O 0.17844(18) 1.1450(4) 0.0024(2) 0.0209(8) Uani 1 1 d .
O5 O 0.18103(15) 0.5838(3) 0.4394(2) 0.0148(8) Uani 1 1 d .
O6 O 0.15899(19) 0.4791(4) 0.3177(2) 0.0271(9) Uani 1 1 d .
O7 O 0.02470(17) 0.8415(4) 0.3233(3) 0.0187(8) Uani 1 1 d .
O8 O 0.04074(18) 1.5332(4) 0.3189(3) 0.0239(9) Uani 1 1 d .
C1 C 0.1694(2) 0.8468(5) 0.3089(3) 0.0138(10) Uani 1 1 d .
C2 C 0.1633(2) 0.9305(6) 0.2363(3) 0.0163(11) Uani 1 1 d .
C3 C 0.2122(2) 0.9486(7) 0.2289(4) 0.0273(14) Uani 1 1 d .
H3 H 0.2494 0.9086 0.2691 0.033 Uiso 1 1 calc R
C4 C 0.2066(3) 1.0257(7) 0.1619(4) 0.0289(14) Uani 1 1 d .
H4 H 0.2397 1.0357 0.1570 0.035 Uiso 1 1 calc R
C5 C 0.1518(2) 1.0877(6) 0.1026(3) 0.0189(11) Uani 1 1 d .
C6 C 0.1019(3) 1.0671(8) 0.1080(5) 0.0408(19) Uani 1 1 d .
H6 H 0.0645 1.1059 0.0672 0.049 Uiso 1 1 calc R
C7 C 0.1079(3) 0.9874(8) 0.1754(4) 0.0398(18) Uani 1 1 d .
H7 H 0.0744 0.9730 0.1788 0.048 Uiso 1 1 calc R
C8 C 0.1442(2) 1.1691(6) 0.0284(3) 0.0178(11) Uani 1 1 d .
C9 C 0.1841(2) 0.4828(5) 0.3982(3) 0.0140(10) Uani 1 1 d .
C10 C 0.2186(2) 0.3637(5) 0.4513(3) 0.0139(10) Uani 1 1 d .
C11 C 0.2218(3) 0.2493(6) 0.4099(4) 0.0206(12) Uani 1 1 d .
H11 H 0.2033 0.2491 0.3498 0.025 Uiso 1 1 calc R
C12 C 0.2476(2) 0.3629(6) 0.5417(3) 0.0197(11) Uani 1 1 d .
H12 H 0.2463 0.4390 0.5699 0.024 Uiso 1 1 calc R
C13 C 0.0000 0.8984(7) 0.2500 0.0127(14) Uani 1 2 d S
C14 C 0.0000 1.0474(7) 0.2500 0.0126(14) Uani 1 2 d S
C15 C 0.0519(2) 1.1184(5) 0.3127(3) 0.0189(11) Uani 1 1 d .
H15 H 0.0865 1.0726 0.3557 0.023 Uiso 1 1 calc R
C16 C 0.0520(2) 1.2555(5) 0.3110(3) 0.0184(11) Uani 1 1 d .
H16 H 0.0873 1.3019 0.3513 0.022 Uiso 1 1 calc R
C17 C 0.0000 1.3262(7) 0.2500 0.0115(14) Uani 1 2 d S
C18 C 0.0000 1.4767(7) 0.2500 0.0138(15) Uani 1 2 d S
N1 N 0.8958(3) 0.5951(7) 0.3447(3) 0.0394(14) Uani 1 1 d D
N2 N 0.9632(4) 0.6880(11) 0.5164(5) 0.076(3) Uani 1 1 d D
C19 C 0.9485(3) 0.6479(7) 0.3760(4) 0.0334(15) Uani 1 1 d .
H19A H 0.9424 0.7227 0.3384 0.040 Uiso 1 1 calc R
H19B H 0.9725 0.5824 0.3687 0.040 Uiso 1 1 calc R
C20 C 0.9826(3) 0.6914(7) 0.4557(4) 0.0275(14) Uani 1 1 d .
H20A H 0.9923 0.7838 0.4522 0.033 Uiso 1 1 calc R
H20B H 1.0207 0.6421 0.4832 0.033 Uiso 1 1 calc R
C21 C 0.8963(4) 0.6779(17) 0.4677(6) 0.097(5) Uani 1 1 d .
H21A H 0.8854 0.6509 0.5081 0.116 Uiso 1 1 calc R
H21B H 0.8793 0.7662 0.4462 0.116 Uiso 1 1 calc R
C22 C 0.8679(4) 0.5860(11) 0.3946(5) 0.056(2) Uani 1 1 d .
H22A H 0.8248 0.6063 0.3567 0.067 Uiso 1 1 calc R
H22B H 0.8720 0.4954 0.4160 0.067 Uiso 1 1 calc R
H1 H 0.864(4) 0.567(12) 0.283(3) 0.10(4) Uiso 1 1 d D
H2 H 1.001(3) 0.708(10) 0.576(3) 0.07(3) Uiso 1 1 d D

loop_
_atom_site_aniso_label
_atom_site_aniso_U_11
_atom_site_aniso_U_22
_atom_site_aniso_U_33
_atom_site_aniso_U_23
_atom_site_aniso_U_13
_atom_site_aniso_U_12
Zn1 0.0258(4) 0.0239(4) 0.0228(4) 0.0004(3) 0.0133(3) 0.0013(3)
Zn2 0.0244(5) 0.0295(6) 0.0205(5) 0.0013(4) 0.0118(4) 0.0015(4)
O1 0.0191(19) 0.030(2) 0.0194(19) 0.0106(16) 0.0138(17) 0.0004(16)
O2 0.0175(18) 0.025(2) 0.0061(16) 0.0067(14) 0.0037(15) -0.0001(15)
O3 0.023(2) 0.030(2) 0.0138(19) 0.0104(16) 0.0104(17) 0.0011(17)
O4 0.032(2) 0.022(2) 0.0205(19) -0.0024(15) 0.0214(17) -0.0096(17)
O5 0.0089(16) 0.0142(18) 0.0159(17) 0.0015(14) 0.0035(14) 0.0018(14)
O6 0.034(2) 0.023(2) 0.0161(19) 0.0052(16) 0.0084(17) 0.0109(18)
O7 0.0192(18) 0.0108(18) 0.030(2) 0.0068(16) 0.0156(16) 0.0054(15)
O8 0.024(2) 0.0120(19) 0.029(2) -0.0073(16) 0.0106(17) -0.0045(16)
C1 0.023(3) 0.010(2) 0.013(2) 0.0023(19) 0.013(2) 0.002(2)
C2 0.017(3) 0.023(3) 0.011(2) 0.007(2) 0.009(2) 0.002(2)
C3 0.011(3) 0.050(4) 0.018(3) 0.017(3) 0.006(2) 0.005(3)
C4 0.013(3) 0.049(4) 0.028(3) 0.018(3) 0.013(2) 0.002(3)
C5 0.024(3) 0.022(3) 0.016(2) 0.006(2) 0.014(2) 0.000(2)
C6 0.027(3) 0.062(5) 0.045(4) 0.044(4) 0.027(3) 0.029(3)
C7 0.033(3) 0.060(5) 0.044(4) 0.039(4) 0.032(3) 0.021(3)
C8 0.017(3) 0.026(3) 0.008(2) 0.001(2) 0.006(2) -0.010(2)
C9 0.009(2) 0.009(2) 0.019(3) 0.0055(19) 0.005(2) 0.0032(18)
C10 0.015(2) 0.010(2) 0.014(2) 0.0012(19) 0.007(2) 0.0011(19)
C11 0.028(3) 0.018(3) 0.014(3) 0.001(2) 0.010(2) 0.007(2)
C12 0.023(3) 0.016(3) 0.020(3) -0.001(2) 0.012(2) 0.006(2)
C13 0.007(3) 0.007(3) 0.026(4) 0.000 0.011(3) 0.000
C14 0.011(3) 0.009(3) 0.016(3) 0.000 0.006(3) 0.000
C15 0.015(3) 0.011(3) 0.016(3) 0.001(2) 0.000(2) 0.001(2)
C16 0.015(3) 0.011(3) 0.018(3) -0.005(2) 0.002(2) -0.004(2)
C17 0.012(3) 0.006(3) 0.016(3) 0.000 0.007(3) 0.000
C18 0.017(4) 0.007(3) 0.025(4) 0.000 0.016(3) 0.000
N1 0.040(3) 0.054(4) 0.017(2) -0.009(2) 0.011(2) -0.012(3)
N2 0.056(5) 0.131(8) 0.053(5) -0.032(5) 0.038(4) -0.031(5)
C19 0.039(4) 0.033(4) 0.037(4) 0.001(3) 0.027(3) 0.005(3)
C20 0.020(3) 0.042(4) 0.025(3) -0.017(3) 0.014(3) -0.012(3)
C21 0.051(5) 0.211(15) 0.046(5) -0.046(7) 0.038(5) -0.049(7)
C22 0.044(4) 0.084(7) 0.037(4) 0.000(4) 0.020(4) -0.024(4)

loop_
_atom_type_symbol
_atom_type_description
_atom_type_scat_dispersion_real
_atom_type_scat_dispersion_imag
_atom_type_scat_source
C C 0.0033 0.0016 'International Tables Vol C Tables 4.2.6.8 and 6.1.1.4'
H H 0.0000 0.0000 'International Tables Vol C Tables 4.2.6.8 and 6.1.1.4'
N N 0.0061 0.0033 'International Tables Vol C Tables 4.2.6.8 and 6.1.1.4'
O O 0.0106 0.0060 'International Tables Vol C Tables 4.2.6.8 and 6.1.1.4'
Zn Zn 0.2839 1.4301 'International Tables Vol C Tables 4.2.6.8 and 6.1.1.4'

loop_
_geom_angle_atom_site_label_1
_geom_angle_atom_site_label_2
_geom_angle_atom_site_label_3
_geom_angle
_geom_angle_site_symmetry_1
_geom_angle_site_symmetry_3
O1 Zn1 O8 118.70(16) . 1_545
O1 Zn1 O7 83.89(15) . .
O8 Zn1 O7 95.22(16) 1_545 .
O1 Zn1 O5 94.40(14) . .
O8 Zn1 O5 93.86(14) 1_545 .
O7 Zn1 O5 170.43(14) . .
O1 Zn1 O3 134.38(16) . 6_576
O8 Zn1 O3 105.63(16) 1_545 6_576
O7 Zn1 O3 81.86(15) . 6_576
O5 Zn1 O3 92.79(14) . 6_576
O2 Zn2 O2 180.0 7_566 .
O2 Zn2 O4 85.98(14) 7_566 6_576
O2 Zn2 O4 94.02(14) . 6_576
O2 Zn2 O4 94.02(14) 7_566 4_545
O2 Zn2 O4 85.98(14) . 4_545
O4 Zn2 O4 180.00(19) 6_576 4_545
O2 Zn2 O5 90.89(13) 7_566 7_566
O2 Zn2 O5 89.11(13) . 7_566
O4 Zn2 O5 95.93(14) 6_576 7_566
O4 Zn2 O5 84.07(14) 4_545 7_566
O2 Zn2 O5 89.11(13) 7_566 .
O2 Zn2 O5 90.89(13) . .
O4 Zn2 O5 84.07(14) 6_576 .
O4 Zn2 O5 95.93(14) 4_545 .
O5 Zn2 O5 180.000(1) 7_566 .
C1 O1 Zn1 134.1(3) . .
C1 O2 Zn2 129.7(3) . .
C8 O3 Zn1 101.2(3) . 6_575
C8 O4 Zn2 136.5(4) . 4
C9 O5 Zn1 117.7(3) . .
C9 O5 Zn2 125.0(3) . .
Zn1 O5 Zn2 99.69(14) . .
C13 O7 Zn1 124.5(3) . .
C18 O8 Zn1 145.9(4) . 1_565
O2 C1 O1 126.5(4) . .
O2 C1 C2 118.0(4) . .
O1 C1 C2 115.5(4) . .
C7 C2 C3 119.4(5) . .
C7 C2 C1 119.8(5) . .
C3 C2 C1 120.8(5) . .
C2 C3 C4 120.8(5) . .
C5 C4 C3 120.1(5) . .
C4 C5 C6 119.5(5) . .
C4 C5 C8 121.1(5) . .
C6 C5 C8 119.3(5) . .
C5 C6 C7 119.8(5) . .
C2 C7 C6 120.3(6) . .
O3 C8 O4 123.0(5) . .
O3 C8 C5 118.4(5) . .
O4 C8 C5 118.6(5) . .
O6 C9 O5 123.8(4) . .
O6 C9 C10 119.1(5) . .
O5 C9 C10 117.0(4) . .
C12 C10 C11 119.0(5) . .
C12 C10 C9 121.3(5) . .
C11 C10 C9 119.6(4) . .
C12 C11 C10 120.2(5) 7_556 .
C11 C12 C10 120.8(5) 7_556 .
O7 C13 O7 126.4(7) 2 .
O7 C13 C14 116.8(3) 2 .
O7 C13 C14 116.8(3) . .
C15 C14 C15 119.0(7) . 2
C15 C14 C13 120.5(3) . .
C15 C14 C13 120.5(3) 2 .
C16 C15 C14 120.1(5) . .
C15 C16 C17 120.9(5) . .
C16 C17 C16 118.9(6) 2 .
C16 C17 C18 120.6(3) 2 .
C16 C17 C18 120.6(3) . .
O8 C18 O8 126.4(7) . 2
O8 C18 C17 116.8(3) . .
O8 C18 C17 116.8(3) 2 .
C19 N1 C22 122.4(6) . .
C20 N2 C21 110.0(7) . .
N1 C19 C20 123.1(6) . .
C19 C20 N2 122.5(6) . .
C22 C21 N2 116.0(10) . .
C21 C22 N1 111.3(7) . .

loop_
_geom_bond_atom_site_label_1
_geom_bond_atom_site_label_2
_geom_bond_distance
_geom_bond_site_symmetry_2
Zn1 O1 2.078(4) .
Zn1 O8 2.095(4) 1_545
Zn1 O7 2.127(4) .
Zn1 O5 2.177(3) .
Zn1 O3 2.192(4) 6_576
Zn2 O2 2.138(3) 7_566
Zn2 O2 2.138(3) .
Zn2 O4 2.176(4) 6_576
Zn2 O4 2.176(4) 4_545
Zn2 O5 2.249(3) 7_566
Zn2 O5 2.249(3) .
O1 C1 1.266(7) .
O2 C1 1.248(6) .
O3 C8 1.256(7) .
O3 Zn1 2.192(4) 6_575
O4 C8 1.255(7) .
O4 Zn2 2.176(4) 4
O5 C9 1.291(6) .
O6 C9 1.243(6) .
O7 C13 1.262(5) .
O8 C18 1.253(5) .
O8 Zn1 2.095(4) 1_565
C1 C2 1.506(7) .
C2 C7 1.377(8) .
C2 C3 1.378(8) .
C3 C4 1.389(8) .
C4 C5 1.382(8) .
C5 C6 1.386(8) .
C5 C8 1.503(7) .
C6 C7 1.405(8) .
C9 C10 1.488(7) .
C10 C12 1.393(7) .
C10 C11 1.401(7) .
C11 C12 1.381(8) 7_556
C12 C11 1.381(8) 7_556
C13 O7 1.262(5) 2
C13 C14 1.490(10) .
C14 C15 1.400(6) .
C14 C15 1.400(6) 2
C15 C16 1.371(8) .
C16 C17 1.389(6) .
C17 C16 1.389(6) 2
C17 C18 1.505(10) .
C18 O8 1.253(5) 2
N1 C19 1.283(9) .
N1 C22 1.459(10) .
N2 C20 1.462(9) .
N2 C21 1.470(12) .
C19 C20 1.299(9) .
C21 C22 1.449(14) .
